data_7159090
loop_
_publ_author_name
'Sandulenko, Irina V.'
'Kovaleva, Ekaterina S.'
'Zelentsova, Maria V.'
'Ambartsumyan, Asmik A.'
'Gorlov, Sergey N.'
'Danshina, Anastasia A.'
'Aysin, Rinat R.'
'Moiseev, Sergey K.'

_publ_section_title
;
 Control of the diastereoselectivity at C(20) in the formation of
 C(21)-fluorinated thevinols.
;
_journal_issue 7
_journal_name_full 'Organic &amp; biomolecular chemistry'
_journal_page_first 1440
_journal_page_last 1449
_journal_paper_doi 10.1039/d2ob02144g
_journal_volume 21
_journal_year 2023
_chemical_absolute_configuration rm
_chemical_formula_moiety 'C23 H23 F3 N2 O4'
_chemical_formula_sum 'C23 H23 F3 N2 O4'
_chemical_formula_weight 448.43
_space_group_crystal_system monoclinic
_space_group_IT_number 4
_space_group_name_Hall 'P 2yb'
_space_group_name_H-M_alt 'P 1 21 1'
_atom_sites_solution_hydrogens mixed
_audit_creation_date 2022-11-03
_audit_creation_method
;
Olex2 1.5
(compiled 2022.04.07 svn.rca3783a0 for OlexSys, GUI svn.r6498)
;
_audit_update_record
;
2022-11-03 deposited with the CCDC.	2023-01-04 downloaded from the CCDC.
;
_cell_angle_alpha 90
_cell_angle_beta 98.814(3)
_cell_angle_gamma 90
_cell_formula_units_Z 4
_cell_length_a 10.0899(7)
_cell_length_b 7.6365(5)
_cell_length_c 26.1261(17)
_cell_measurement_reflns_used 9583
_cell_measurement_temperature 100
_cell_measurement_theta_max 30.57
_cell_measurement_theta_min 2.38
_cell_volume 1989.3(2)
_computing_molecular_graphics 'Olex2 1.5 (Dolomanov et al., 2009)'
_computing_publication_material 'Olex2 1.5 (Dolomanov et al., 2009)'
_computing_structure_refinement 'XL  (Sheldrick, 2008)'
_diffrn_ambient_temperature 100.00
_diffrn_measured_fraction_theta_full 0.999
_diffrn_measured_fraction_theta_max 0.977
_diffrn_measurement_device_type 'Bruker APEX-II CCD'
_diffrn_measurement_method '\f and \w scans'
_diffrn_radiation_monochromator graphite
_diffrn_radiation_type MoK\a
_diffrn_radiation_wavelength 0.71073
_diffrn_reflns_av_R_equivalents 0.0592
_diffrn_reflns_av_unetI/netI 0.0490
_diffrn_reflns_Laue_measured_fraction_full 0.999
_diffrn_reflns_Laue_measured_fraction_max 0.977
_diffrn_reflns_limit_h_max 13
_diffrn_reflns_limit_h_min -13
_diffrn_reflns_limit_k_max 10
_diffrn_reflns_limit_k_min -9
_diffrn_reflns_limit_l_max 35
_diffrn_reflns_limit_l_min -35
_diffrn_reflns_number 55164
_diffrn_reflns_point_group_measured_fraction_full 0.999
_diffrn_reflns_point_group_measured_fraction_max 0.976
_diffrn_reflns_theta_full 25.242
_diffrn_reflns_theta_max 28.996
_diffrn_reflns_theta_min 2.042
_diffrn_source_current 1.4
_diffrn_source_power 0.07
_diffrn_source_voltage 50.0
_diffrn_standards_number 0
_exptl_absorpt_coefficient_mu 0.121
_exptl_absorpt_correction_T_max 0.5627
_exptl_absorpt_correction_T_min 0.4835
_exptl_absorpt_correction_type none
_exptl_absorpt_process_details
;
SADABS-2016/2 (Bruker,2016/2) was used for absorption correction.
wR2(int) was 0.1152 before and 0.0897 after correction.
The Ratio of minimum to maximum transmission is 0.8593.
The \l/2 correction factor is Not present.
;
_exptl_crystal_colour colourless
_exptl_crystal_colour_primary colourless
_exptl_crystal_density_diffrn 1.497
_exptl_crystal_description prism
_exptl_crystal_F_000 936
_exptl_crystal_size_max 0.2
_exptl_crystal_size_mid 0.15
_exptl_crystal_size_min 0.1
_refine_diff_density_max 0.808
_refine_diff_density_min -0.507
_refine_diff_density_rms 0.143
_refine_ls_abs_structure_details
;
 Flack x determined using 3749 quotients [(I+)-(I-)]/[(I+)+(I-)]
 (Parsons, Flack and Wagner, Acta Cryst. B69 (2013) 249-259).
;
_refine_ls_abs_structure_Flack -0.6(2)
_refine_ls_extinction_method none
_refine_ls_goodness_of_fit_ref 1.457
_refine_ls_hydrogen_treatment constr
_refine_ls_matrix_type full
_refine_ls_number_parameters 582
_refine_ls_number_reflns 9514
_refine_ls_number_restraints 19
_refine_ls_restrained_S_all 1.457
_refine_ls_R_factor_all 0.1003
_refine_ls_R_factor_gt 0.0997
_refine_ls_shift/su_max 0.000
_refine_ls_shift/su_mean 0.000
_refine_ls_structure_factor_coef Fsqd
_refine_ls_weighting_details 'w=1/[\s^2^(Fo^2^)+(0.2000P)^2^] where P=(Fo^2^+2Fc^2^)/3'
_refine_ls_weighting_scheme calc
_refine_ls_wR_factor_gt 0.2873
_refine_ls_wR_factor_ref 0.2900
_reflns_Friedel_coverage 0.865
_reflns_Friedel_fraction_full 0.999
_reflns_Friedel_fraction_max 0.974
_reflns_number_gt 9453
_reflns_number_total 9514
_reflns_threshold_expression 'I > 2\s(I)'
_cod_data_source_file d2ob02144g2.cif
_cod_data_source_block san436
_cod_depositor_comments 'Adding full bibliography for 7159086--7159090.cif.'
_cod_database_code 7159090
_shelxl_version_number 2014/6
_shelx_space_group_comment
;
The symmetry employed for this shelxl refinement is uniquely defined
by the following loop, which should always be used as a source of
symmetry information in preference to the above space-group names.
They are only intended as comments.
;
_shelx_estimated_absorpt_t_max 0.988
_shelx_estimated_absorpt_t_min 0.976
_olex2_refinement_description
;
1. Twinned data refinement
 Scales: 0.775(3)
 0.225(3)
2. Fixed Uiso
 At 1.2 times of:
  All C(H) groups, All C(H,H) groups, All O(H) groups
 At 1.5 times of:
  All C(H,H,H) groups
3. Uiso/Uaniso restraints and constraints
Uanis(O3) \\sim Ueq, Uanis(C5A) \\sim Ueq, Uanis(C19) \\sim Ueq: with sigma of
0.005 and sigma for terminal atoms of 0.01
4.a Riding coordinates:
 O4A(H4A), O4(H1B)
4.b Ternary CH refined with riding coordinates:
 C5A(H5A), C7A(H7A), C9A(H9A), C20A(H20A), C5(H5), C7(H7), C9(H9), C20(H20)
4.c Secondary CH2 refined with riding coordinates:
 C8A(H8AA,H8AB), C10A(H10A,H10B), C15A(H15A,H15B), C16A(H16A,H16B), C8(H8A,
 H8B), C10(H3,H4), C15(H6,H8), C16(H10,H11)
4.d Aromatic/amide H refined with riding coordinates:
 C1(H1), C1A(H1A), C2A(H2A), C18A(H18A), C19A(H19A), C2(H2), C18(H18), C19(H19)
4.e Idealised Me refined as rotating group:
 C22A(H22B,H22A,H22C), C23A(H23A,H23B,H23C), C22(H12,H13,H14), C23(H15,H16,H17)
;
_olex2_submission_special_instructions 'No special instructions were received'

loop_
_space_group_symop_operation_xyz
'x, y, z'
'-x, y+1/2, -z'

loop_
_atom_site_label
_atom_site_type_symbol
_atom_site_fract_x
_atom_site_fract_y
_atom_site_fract_z
_atom_site_U_iso_or_equiv
_atom_site_adp_type
_atom_site_occupancy
_atom_site_site_symmetry_order
_atom_site_calc_flag
_atom_site_refinement_flags_posn
_atom_site_refinement_flags_adp
_atom_site_refinement_flags_occupancy
_atom_site_disorder_assembly
_atom_site_disorder_group
C1 C 0.0453(6) 0.0334(8) 0.4829(2) 0.0116(10) Uani 1 1 d . . . . .
H1 H -0.0263 -0.0476 0.4825 0.014 Uiso 1 1 calc R U . . .
C1A C 0.0732(6) 0.9666(10) 0.0367(3) 0.0179(13) Uani 1 1 d . . . . .
H1A H 0.0009 1.0413 0.0416 0.021 Uiso 1 1 calc R U . . .
C2A C 0.0939(7) 0.9231(9) -0.0131(3) 0.0180(13) Uani 1 1 d . . . . .
H2A H 0.0299 0.9596 -0.0416 0.022 Uiso 1 1 calc R U . . .
C3A C 0.2075(7) 0.8259(10) -0.0228(3) 0.0173(13) Uani 1 1 d . . . . .
C4A C 0.2914(7) 0.7631(9) 0.0216(3) 0.0152(12) Uani 1 1 d . . . . .
C5A C 0.4740(6) 0.6630(8) 0.0757(2) 0.0112(10) Uani 1 1 d . U . . .
H5A H 0.5020 0.5381 0.0815 0.013 Uiso 1 1 calc R U . . .
C6A C 0.5965(7) 0.7826(9) 0.0919(2) 0.0117(11) Uani 1 1 d . . . . .
C7A C 0.6468(6) 0.7334(8) 0.1507(2) 0.0095(10) Uani 1 1 d . . . . .
H7A H 0.6567 0.6033 0.1534 0.011 Uiso 1 1 calc R U . . .
C8A C 0.5370(6) 0.7929(9) 0.1843(2) 0.0100(10) Uani 1 1 d . . . . .
H8AA H 0.5135 0.6936 0.2056 0.012 Uiso 1 1 calc R U . . .
H8AB H 0.5728 0.8889 0.2080 0.012 Uiso 1 1 calc R U . . .
C9A C 0.2880(6) 0.9008(10) 0.1742(2) 0.0135(11) Uani 1 1 d . . . . .
H9A H 0.3145 0.9934 0.2009 0.016 Uiso 1 1 calc R U . . .
C10A C 0.1668(6) 0.9695(10) 0.1352(3) 0.0159(12) Uani 1 1 d . . . . .
H10A H 0.0830 0.9374 0.1482 0.019 Uiso 1 1 calc R U . . .
H10B H 0.1713 1.0989 0.1343 0.019 Uiso 1 1 calc R U . . .
C11A C 0.1589(6) 0.9005(9) 0.0799(3) 0.0145(12) Uani 1 1 d . . . . .
C12A C 0.2580(6) 0.7873(9) 0.0693(2) 0.0120(10) Uani 1 1 d . . . . .
C13A C 0.3649(6) 0.7059(8) 0.1091(2) 0.0105(10) Uani 1 1 d . . . . .
C14A C 0.4110(6) 0.8563(8) 0.1481(2) 0.0086(9) Uani 1 1 d . . . . .
C15A C 0.3144(7) 0.5445(9) 0.1350(3) 0.0179(12) Uani 1 1 d . . . . .
H15A H 0.2790 0.4580 0.1081 0.022 Uiso 1 1 calc R U . . .
H15B H 0.3901 0.4896 0.1580 0.022 Uiso 1 1 calc R U . . .
C16A C 0.2043(8) 0.5929(10) 0.1666(3) 0.0210(14) Uani 1 1 d . . . . .
H16A H 0.1209 0.6219 0.1429 0.025 Uiso 1 1 calc R U . . .
H16B H 0.1855 0.4917 0.1880 0.025 Uiso 1 1 calc R U . . .
C17A C 0.2970(8) 0.7170(11) 0.2498(3) 0.0214(14) Uani 1 1 d . . . . .
C18A C 0.5529(6) 0.9720(8) 0.0895(2) 0.0111(10) Uani 1 1 d . . . . .
H18A H 0.5903 1.0575 0.0695 0.013 Uiso 1 1 calc R U . . .
C19A C 0.4568(6) 1.0091(8) 0.1181(2) 0.0099(10) Uani 1 1 d . . . . .
H19A H 0.4200 1.1232 0.1194 0.012 Uiso 1 1 calc R U . . .
C20A C 0.7836(7) 0.8184(9) 0.1717(2) 0.0148(12) Uani 1 1 d . . . . .
H20A H 0.7717 0.9481 0.1736 0.018 Uiso 1 1 calc R U . . .
C21A C 0.8400(7) 0.7499(10) 0.2250(2) 0.0164(13) Uani 1 1 d . . . . .
C22A C 0.1482(9) 0.8196(12) -0.1151(3) 0.0258(16) Uani 1 1 d . . . . .
H22B H 0.1251 0.9442 -0.1180 0.039 Uiso 1 1 calc R U . . .
H22A H 0.0674 0.7509 -0.1128 0.039 Uiso 1 1 calc R U . . .
H22C H 0.1864 0.7831 -0.1457 0.039 Uiso 1 1 calc R U . . .
C23A C 0.6839(7) 0.7773(11) 0.0095(2) 0.0188(13) Uani 1 1 d . . . . .
H23A H 0.6552 0.6696 -0.0094 0.028 Uiso 1 1 calc R U . . .
H23B H 0.7680 0.8184 -0.0007 0.028 Uiso 1 1 calc R U . . .
H23C H 0.6147 0.8674 0.0013 0.028 Uiso 1 1 calc R U . . .
F1A F 0.9618(5) 0.8148(9) 0.2422(2) 0.0311(12) Uani 1 1 d . . . . .
F2A F 0.8524(5) 0.5756(7) 0.22545(18) 0.0258(10) Uani 1 1 d . . . . .
F3A F 0.7654(5) 0.7900(8) 0.26165(16) 0.0261(10) Uani 1 1 d . . . . .
N1A N 0.2458(6) 0.7442(9) 0.2003(2) 0.0189(12) Uani 1 1 d . . . . .
N2A N 0.3387(9) 0.6950(12) 0.2931(3) 0.0312(16) Uani 1 1 d . . . . .
O1A O 0.4141(5) 0.6866(7) 0.02141(17) 0.0141(9) Uani 1 1 d . . . . .
O2A O 0.2445(6) 0.7914(9) -0.0696(2) 0.0258(13) Uani 1 1 d . . . . .
O3A O 0.7038(5) 0.7430(8) 0.06402(17) 0.0172(10) Uani 1 1 d . . . . .
O4A O 0.8840(5) 0.7826(10) 0.14253(19) 0.0236(12) Uani 1 1 d . . . . .
H4A H 0.8533 0.7552 0.1097 0.028 Uiso 1 1 d R U . . .
C2 C 0.1160(7) 0.0905(9) 0.5307(2) 0.0126(11) Uani 1 1 d . . . . .
H2 H 0.0860 0.0558 0.5620 0.015 Uiso 1 1 calc R U . . .
C3 C 0.2290(7) 0.1970(9) 0.5331(2) 0.0126(11) Uani 1 1 d . . . . .
C4 C 0.2607(6) 0.2598(8) 0.4858(2) 0.0108(11) Uani 1 1 d . . . . .
C5 C 0.3774(6) 0.3541(8) 0.4226(2) 0.0095(10) Uani 1 1 d . . . . .
H5 H 0.3921 0.4779 0.4123 0.011 Uiso 1 1 calc R U . . .
C6 C 0.4860(6) 0.2397(8) 0.4058(2) 0.0089(10) Uani 1 1 d . . . . .
C7 C 0.4766(6) 0.2675(8) 0.3456(2) 0.0087(10) Uani 1 1 d . . . . .
H7 H 0.4795 0.3964 0.3392 0.010 Uiso 1 1 calc R U . . .
C8 C 0.3385(6) 0.1991(8) 0.3182(2) 0.0102(10) Uani 1 1 d . . . . .
H8A H 0.2909 0.2936 0.2969 0.012 Uiso 1 1 calc R U . . .
H8B H 0.3522 0.1003 0.2950 0.012 Uiso 1 1 calc R U . . .
C9 C 0.1076(6) 0.0772(9) 0.3393(2) 0.0107(10) Uani 1 1 d . . . . .
H9 H 0.1124 -0.0230 0.3151 0.013 Uiso 1 1 calc R U . . .
C10 C 0.0309(6) 0.0129(9) 0.3838(2) 0.0114(11) Uani 1 1 d . . . . .
H3 H -0.0657 0.0394 0.3739 0.014 Uiso 1 1 calc R U . . .
H4 H 0.0403 -0.1159 0.3869 0.014 Uiso 1 1 calc R U . . .
C11 C 0.0790(6) 0.0942(9) 0.4362(2) 0.0115(10) Uani 1 1 d . . . . .
C12 C 0.1788(6) 0.2176(9) 0.4401(2) 0.0115(10) Uani 1 1 d . . . . .
C13 C 0.2375(6) 0.2936(9) 0.3959(2) 0.0107(10) Uani 1 1 d . . . . .
C14 C 0.2529(6) 0.1375(8) 0.3594(2) 0.0078(10) Uani 1 1 d . . . . .
C15 C 0.1537(7) 0.4439(9) 0.3676(2) 0.0125(11) Uani 1 1 d . . . . .
H6 H 0.1399 0.5364 0.3928 0.015 Uiso 1 1 calc R U . . .
H8 H 0.2029 0.4960 0.3413 0.015 Uiso 1 1 calc R U . . .
C16 C 0.0171(7) 0.3759(9) 0.3411(2) 0.0153(12) Uani 1 1 d . . . . .
H10 H -0.0399 0.3488 0.3677 0.018 Uiso 1 1 calc R U . . .
H11 H -0.0283 0.4683 0.3182 0.018 Uiso 1 1 calc R U . . .
C17 C 0.0424(6) 0.2355(10) 0.2604(3) 0.0150(12) Uani 1 1 d . . . . .
C18 C 0.4569(5) 0.0473(8) 0.4136(2) 0.0079(10) Uani 1 1 d . . . . .
H18 H 0.5185 -0.0299 0.4334 0.010 Uiso 1 1 calc R U . . .
C19 C 0.3348(6) -0.0033(8) 0.3896(2) 0.0079(10) Uani 1 1 d . U . . .
H19 H 0.3028 -0.1197 0.3917 0.009 Uiso 1 1 calc R U . . .
C20 C 0.5875(6) 0.1850(9) 0.3217(2) 0.0106(10) Uani 1 1 d . . . . .
H20 H 0.5674 0.0573 0.3170 0.013 Uiso 1 1 calc R U . . .
C21 C 0.5995(7) 0.2618(10) 0.2689(3) 0.0158(12) Uani 1 1 d . . . . .
C22 C 0.2863(7) 0.1889(11) 0.6253(2) 0.0193(13) Uani 1 1 d . . . . .
H12 H 0.2737 0.0617 0.6243 0.029 Uiso 1 1 calc R U . . .
H13 H 0.2044 0.2457 0.6329 0.029 Uiso 1 1 calc R U . . .
H14 H 0.3614 0.2190 0.6522 0.029 Uiso 1 1 calc R U . . .
C23 C 0.6574(7) 0.2553(10) 0.4830(3) 0.0193(13) Uani 1 1 d . . . . .
H15 H 0.7507 0.2151 0.4884 0.029 Uiso 1 1 calc R U . . .
H16 H 0.5997 0.1628 0.4934 0.029 Uiso 1 1 calc R U . . .
H17 H 0.6497 0.3602 0.5040 0.029 Uiso 1 1 calc R U . . .
F1 F 0.6988(5) 0.1905(8) 0.24727(18) 0.0253(10) Uani 1 1 d . . . . .
F2 F 0.6228(6) 0.4333(7) 0.27135(19) 0.0267(10) Uani 1 1 d . . . . .
F3 F 0.4867(5) 0.2341(8) 0.23508(16) 0.0262(11) Uani 1 1 d . . . . .
N1 N 0.0318(6) 0.2181(8) 0.3103(2) 0.0159(11) Uani 1 1 d . . . . .
N2 N 0.0493(7) 0.2445(10) 0.2167(2) 0.0239(13) Uani 1 1 d . . . . .
O1 O 0.3744(5) 0.3478(7) 0.47842(16) 0.0115(8) Uani 1 1 d . . . . .
O2 O 0.3142(6) 0.2473(8) 0.57662(17) 0.0195(10) Uani 1 1 d . . . . .
O3 O 0.6163(5) 0.2964(7) 0.42882(17) 0.0154(9) Uani 1 1 d . U . . .
O4 O 0.7187(5) 0.2023(11) 0.3500(2) 0.0265(13) Uani 1 1 d . . . . .
H1B H 0.7179 0.2576 0.3822 0.032 Uiso 1 1 d R U . . .

loop_
_atom_site_aniso_label
_atom_site_aniso_U_11
_atom_site_aniso_U_22
_atom_site_aniso_U_33
_atom_site_aniso_U_23
_atom_site_aniso_U_13
_atom_site_aniso_U_12
C1 0.009(2) 0.010(2) 0.016(3) 0.000(2) 0.001(2) -0.003(2)
C1A 0.010(3) 0.015(3) 0.026(3) -0.004(2) -0.004(2) 0.002(2)
C2A 0.011(3) 0.014(3) 0.026(3) 0.000(2) -0.008(2) 0.004(2)
C3A 0.014(3) 0.017(3) 0.019(3) -0.006(2) -0.007(2) -0.001(2)
C4A 0.012(3) 0.010(3) 0.021(3) -0.005(2) -0.006(2) 0.000(2)
C5A 0.009(2) 0.011(2) 0.011(2) -0.0020(19) -0.0060(18) 0.006(2)
C6A 0.015(3) 0.010(2) 0.010(2) 0.0000(19) -0.0016(19) -0.001(2)
C7A 0.009(2) 0.009(2) 0.009(2) -0.0021(18) -0.0038(17) 0.007(2)
C8A 0.011(2) 0.015(3) 0.0041(19) 0.0007(19) 0.0001(17) 0.000(2)
C9A 0.010(2) 0.017(3) 0.014(2) 0.001(2) 0.005(2) 0.000(2)
C10A 0.009(2) 0.019(3) 0.019(3) -0.001(2) 0.000(2) -0.001(2)
C11A 0.005(2) 0.018(3) 0.018(3) -0.001(2) -0.003(2) 0.001(2)
C12A 0.011(2) 0.010(2) 0.013(2) 0.002(2) -0.0041(19) 0.002(2)
C13A 0.009(2) 0.010(3) 0.011(2) 0.0020(19) -0.0037(19) 0.002(2)
C14A 0.008(2) 0.007(2) 0.010(2) 0.0023(19) -0.0008(18) 0.003(2)
C15A 0.020(3) 0.013(3) 0.020(3) 0.000(2) 0.001(2) -0.007(3)
C16A 0.020(3) 0.020(3) 0.025(3) 0.004(3) 0.007(3) -0.009(3)
C17A 0.028(3) 0.022(4) 0.016(3) 0.002(2) 0.008(3) -0.007(3)
C18A 0.012(3) 0.010(3) 0.010(2) -0.0018(19) -0.0024(19) 0.000(2)
C19A 0.012(2) 0.009(2) 0.008(2) 0.0000(18) -0.0006(19) 0.001(2)
C20A 0.016(3) 0.017(3) 0.009(2) 0.000(2) -0.008(2) -0.004(2)
C21A 0.014(3) 0.024(3) 0.009(2) 0.005(2) -0.005(2) -0.003(3)
C22A 0.027(3) 0.032(4) 0.013(3) 0.003(3) -0.014(2) -0.002(3)
C23A 0.019(3) 0.030(4) 0.007(2) 0.003(2) 0.001(2) 0.005(3)
F1A 0.014(2) 0.045(3) 0.029(2) -0.004(2) -0.0107(17) -0.011(2)
F2A 0.029(2) 0.023(2) 0.0204(19) 0.0044(17) -0.0131(18) 0.004(2)
F3A 0.022(2) 0.043(3) 0.0120(17) -0.0006(18) -0.0029(15) 0.006(2)
N1A 0.019(3) 0.023(3) 0.015(2) 0.004(2) 0.004(2) -0.009(2)
N2A 0.043(4) 0.031(4) 0.021(3) 0.005(3) 0.010(3) -0.007(3)
O1A 0.0112(19) 0.019(2) 0.0098(17) -0.0009(16) -0.0063(15) 0.0040(18)
O2A 0.030(3) 0.031(3) 0.012(2) -0.008(2) -0.0116(19) 0.018(2)
O3A 0.013(2) 0.030(3) 0.0089(18) 0.0001(17) 0.0009(15) 0.010(2)
O4A 0.011(2) 0.046(4) 0.0117(19) -0.005(2) -0.0030(17) -0.001(2)
C2 0.015(3) 0.013(3) 0.010(2) 0.002(2) 0.003(2) 0.000(2)
C3 0.017(3) 0.015(3) 0.006(2) -0.001(2) 0.0031(19) 0.000(2)
C4 0.015(3) 0.008(3) 0.010(2) 0.0025(19) 0.0018(19) -0.001(2)
C5 0.015(3) 0.009(2) 0.005(2) -0.0005(18) 0.0035(18) -0.006(2)
C6 0.006(2) 0.012(3) 0.008(2) -0.0002(18) 0.0002(17) -0.004(2)
C7 0.005(2) 0.013(3) 0.008(2) -0.0001(18) 0.0008(17) -0.002(2)
C8 0.016(3) 0.012(3) 0.0021(18) -0.0023(17) 0.0002(18) 0.002(2)
C9 0.007(2) 0.015(3) 0.011(2) -0.002(2) 0.0007(18) 0.001(2)
C10 0.005(2) 0.015(3) 0.012(2) 0.005(2) -0.0029(18) -0.002(2)
C11 0.008(2) 0.015(3) 0.010(2) 0.001(2) -0.0024(18) 0.003(2)
C12 0.013(2) 0.012(3) 0.008(2) 0.0037(19) -0.0002(19) -0.001(2)
C13 0.010(2) 0.010(2) 0.011(2) 0.0028(19) -0.0052(19) -0.001(2)
C14 0.009(2) 0.010(2) 0.0054(19) 0.0008(17) 0.0033(17) 0.000(2)
C15 0.016(3) 0.012(3) 0.009(2) 0.0010(19) -0.001(2) 0.005(2)
C16 0.015(3) 0.016(3) 0.015(2) 0.002(2) 0.001(2) 0.008(2)
C17 0.013(3) 0.016(3) 0.014(3) 0.001(2) -0.0013(19) 0.000(2)
C18 0.003(2) 0.011(3) 0.009(2) 0.0006(18) -0.0026(17) 0.0012(19)
C19 0.004(2) 0.006(2) 0.013(2) -0.0023(17) -0.0026(18) -0.0019(17)
C20 0.010(2) 0.015(3) 0.009(2) 0.002(2) 0.0069(18) -0.003(2)
C21 0.015(3) 0.021(3) 0.014(2) -0.003(2) 0.008(2) -0.002(2)
C22 0.026(3) 0.025(3) 0.008(2) 0.003(2) 0.003(2) 0.003(3)
C23 0.018(3) 0.023(4) 0.014(3) 0.006(2) -0.008(2) -0.005(3)
F1 0.021(2) 0.031(3) 0.027(2) -0.011(2) 0.0152(17) -0.001(2)
F2 0.040(3) 0.020(2) 0.024(2) 0.0025(17) 0.017(2) -0.006(2)
F3 0.0169(19) 0.049(3) 0.0122(17) -0.0084(18) -0.0007(15) -0.005(2)
N1 0.012(2) 0.020(3) 0.012(2) 0.001(2) -0.0077(18) 0.000(2)
N2 0.024(3) 0.029(3) 0.015(3) 0.003(2) -0.006(2) 0.001(3)
O1 0.0117(18) 0.014(2) 0.0085(17) -0.0006(15) -0.0001(14) -0.0058(17)
O2 0.027(2) 0.026(3) 0.0048(17) -0.0020(17) 0.0010(17) -0.010(2)
O3 0.0104(18) 0.024(2) 0.0104(17) 0.0025(16) -0.0038(14) -0.0113(18)
O4 0.008(2) 0.054(4) 0.017(2) 0.000(2) 0.0029(16) -0.001(2)

loop_
_atom_type_symbol
_atom_type_description
_atom_type_scat_dispersion_real
_atom_type_scat_dispersion_imag
_atom_type_scat_source
C C 0.0033 0.0016 'International Tables Vol C Tables 4.2.6.8 and 6.1.1.4'
H H 0.0000 0.0000 'International Tables Vol C Tables 4.2.6.8 and 6.1.1.4'
F F 0.0171 0.0103 'International Tables Vol C Tables 4.2.6.8 and 6.1.1.4'
N N 0.0061 0.0033 'International Tables Vol C Tables 4.2.6.8 and 6.1.1.4'
O O 0.0106 0.0060 'International Tables Vol C Tables 4.2.6.8 and 6.1.1.4'

loop_
_geom_angle_atom_site_label_1
_geom_angle_atom_site_label_2
_geom_angle_atom_site_label_3
_geom_angle
_geom_angle_site_symmetry_1
_geom_angle_site_symmetry_3
_geom_angle_publ_flag
C2 C1 H1 119.5 . . ?
C11 C1 H1 119.5 . . ?
C11 C1 C2 121.0(6) . . ?
C2A C1A H1A 119.8 . . ?
C2A C1A C11A 120.3(6) . . ?
C11A C1A H1A 119.8 . . ?
C1A C2A H2A 118.9 . . ?
C1A C2A C3A 122.2(6) . . ?
C3A C2A H2A 118.9 . . ?
C4A C3A C2A 115.4(6) . . ?
O2A C3A C2A 127.1(6) . . ?
O2A C3A C4A 117.5(6) . . ?
C12A C4A C3A 120.6(6) . . ?
C12A C4A O1A 114.5(6) . . ?
O1A C4A C3A 124.8(6) . . ?
C6A C5A H5A 109.1 . . ?
C13A C5A H5A 109.1 . . ?
C13A C5A C6A 109.4(5) . . ?
O1A C5A H5A 109.1 . . ?
O1A C5A C6A 112.7(5) . . ?
O1A C5A C13A 107.3(4) . . ?
C5A C6A C7A 104.4(5) . . ?
C18A C6A C5A 109.8(5) . . ?
C18A C6A C7A 108.3(5) . . ?
O3A C6A C5A 111.9(5) . . ?
O3A C6A C7A 106.8(5) . . ?
O3A C6A C18A 114.9(5) . . ?
C6A C7A H7A 108.5 . . ?
C8A C7A C6A 108.8(5) . . ?
C8A C7A H7A 108.5 . . ?
C20A C7A C6A 112.3(5) . . ?
C20A C7A H7A 108.5 . . ?
C20A C7A C8A 110.1(5) . . ?
C7A C8A H8AA 109.8 . . ?
C7A C8A H8AB 109.8 . . ?
H8AA C8A H8AB 108.3 . . ?
C14A C8A C7A 109.2(4) . . ?
C14A C8A H8AA 109.8 . . ?
C14A C8A H8AB 109.8 . . ?
C10A C9A H9A 108.5 . . ?
C14A C9A H9A 108.5 . . ?
C14A C9A C10A 112.9(5) . . ?
N1A C9A H9A 108.5 . . ?
N1A C9A C10A 108.9(5) . . ?
N1A C9A C14A 109.6(6) . . ?
C9A C10A H10A 108.5 . . ?
C9A C10A H10B 108.5 . . ?
H10A C10A H10B 107.5 . . ?
C11A C10A C9A 115.1(5) . . ?
C11A C10A H10A 108.5 . . ?
C11A C10A H10B 108.5 . . ?
C1A C11A C10A 124.9(6) . . ?
C12A C11A C1A 116.0(6) . . ?
C12A C11A C10A 118.1(5) . . ?
C4A C12A C11A 124.1(6) . . ?
C4A C12A C13A 108.9(6) . . ?
C11A C12A C13A 125.6(6) . . ?
C5A C13A C14A 111.0(5) . . ?
C12A C13A C5A 101.3(5) . . ?
C12A C13A C14A 104.8(5) . . ?
C12A C13A C15A 112.6(5) . . ?
C15A C13A C5A 113.2(5) . . ?
C15A C13A C14A 113.0(5) . . ?
C8A C14A C9A 116.1(5) . . ?
C8A C14A C13A 107.8(5) . . ?
C9A C14A C13A 105.8(5) . . ?
C19A C14A C8A 105.7(5) . . ?
C19A C14A C9A 112.8(5) . . ?
C19A C14A C13A 108.3(5) . . ?
C13A C15A H15A 109.4 . . ?
C13A C15A H15B 109.4 . . ?
H15A C15A H15B 108.0 . . ?
C16A C15A C13A 111.3(6) . . ?
C16A C15A H15A 109.4 . . ?
C16A C15A H15B 109.4 . . ?
C15A C16A H16A 109.6 . . ?
C15A C16A H16B 109.6 . . ?
H16A C16A H16B 108.1 . . ?
N1A C16A C15A 110.4(6) . . ?
N1A C16A H16A 109.6 . . ?
N1A C16A H16B 109.6 . . ?
N2A C17A N1A 178.4(10) . . ?
C6A C18A H18A 122.9 . . ?
C19A C18A C6A 114.2(6) . . ?
C19A C18A H18A 122.9 . . ?
C14A C19A H19A 122.3 . . ?
C18A C19A C14A 115.4(5) . . ?
C18A C19A H19A 122.3 . . ?
C7A C20A H20A 109.1 . . ?
C21A C20A C7A 111.8(5) . . ?
C21A C20A H20A 109.1 . . ?
O4A C20A C7A 114.2(5) . . ?
O4A C20A H20A 109.1 . . ?
O4A C20A C21A 103.5(5) . . ?
F1A C21A C20A 112.2(6) . . ?
F1A C21A F3A 105.3(6) . . ?
F2A C21A C20A 111.9(6) . . ?
F2A C21A F1A 106.6(6) . . ?
F2A C21A F3A 106.4(6) . . ?
F3A C21A C20A 113.8(6) . . ?
H22B C22A H22A 109.5 . . ?
H22B C22A H22C 109.5 . . ?
H22A C22A H22C 109.5 . . ?
O2A C22A H22B 109.5 . . ?
O2A C22A H22A 109.5 . . ?
O2A C22A H22C 109.5 . . ?
H23A C23A H23B 109.5 . . ?
H23A C23A H23C 109.5 . . ?
H23B C23A H23C 109.5 . . ?
O3A C23A H23A 109.5 . . ?
O3A C23A H23B 109.5 . . ?
O3A C23A H23C 109.5 . . ?
C9A N1A C16A 115.8(5) . . ?
C17A N1A C9A 118.6(6) . . ?
C17A N1A C16A 119.4(7) . . ?
C4A O1A C5A 106.7(5) . . ?
C3A O2A C22A 118.3(6) . . ?
C6A O3A C23A 117.8(5) . . ?
C20A O4A H4A 113.5 . . ?
C1 C2 H2 119.4 . . ?
C3 C2 C1 121.2(5) . . ?
C3 C2 H2 119.4 . . ?
C2 C3 C4 117.0(5) . . ?
O2 C3 C2 127.2(5) . . ?
O2 C3 C4 115.8(6) . . ?
C12 C4 C3 119.6(6) . . ?
O1 C4 C3 126.8(5) . . ?
O1 C4 C12 113.3(5) . . ?
C6 C5 H5 108.9 . . ?
C6 C5 C13 110.4(5) . . ?
C13 C5 H5 108.9 . . ?
O1 C5 H5 108.9 . . ?
O1 C5 C6 113.2(5) . . ?
O1 C5 C13 106.4(5) . . ?
C5 C6 C7 105.9(5) . . ?
C5 C6 C18 110.8(5) . . ?
C18 C6 C7 106.3(5) . . ?
O3 C6 C5 111.3(5) . . ?
O3 C6 C7 106.9(4) . . ?
O3 C6 C18 115.0(5) . . ?
C6 C7 H7 107.5 . . ?
C8 C7 C6 109.1(4) . . ?
C8 C7 H7 107.5 . . ?
C20 C7 C6 115.1(5) . . ?
C20 C7 H7 107.5 . . ?
C20 C7 C8 109.8(5) . . ?
C7 C8 H8A 109.7 . . ?
C7 C8 H8B 109.7 . . ?
H8A C8 H8B 108.2 . . ?
C14 C8 C7 109.7(4) . . ?
C14 C8 H8A 109.7 . . ?
C14 C8 H8B 109.7 . . ?
C10 C9 H9 107.9 . . ?
C14 C9 H9 107.9 . . ?
C14 C9 C10 113.0(4) . . ?
N1 C9 H9 107.9 . . ?
N1 C9 C10 109.6(5) . . ?
N1 C9 C14 110.5(5) . . ?
C9 C10 H3 108.6 . . ?
C9 C10 H4 108.6 . . ?
H3 C10 H4 107.6 . . ?
C11 C10 C9 114.5(5) . . ?
C11 C10 H3 108.6 . . ?
C11 C10 H4 108.6 . . ?
C1 C11 C10 124.5(6) . . ?
C12 C11 C1 116.0(5) . . ?
C12 C11 C10 118.6(5) . . ?
C4 C12 C13 108.8(5) . . ?
C11 C12 C4 124.0(6) . . ?
C11 C12 C13 125.7(5) . . ?
C5 C13 C14 109.7(5) . . ?
C12 C13 C5 102.1(4) . . ?
C12 C13 C14 105.4(5) . . ?
C12 C13 C15 114.0(5) . . ?
C15 C13 C5 112.9(5) . . ?
C15 C13 C14 112.1(5) . . ?
C9 C14 C8 117.0(4) . . ?
C9 C14 C13 104.9(5) . . ?
C13 C14 C8 108.2(5) . . ?
C19 C14 C8 105.2(5) . . ?
C19 C14 C9 112.4(5) . . ?
C19 C14 C13 109.0(4) . . ?
C13 C15 H6 109.5 . . ?
C13 C15 H8 109.5 . . ?
H6 C15 H8 108.1 . . ?
C16 C15 C13 110.6(5) . . ?
C16 C15 H6 109.5 . . ?
C16 C15 H8 109.5 . . ?
C15 C16 H10 109.3 . . ?
C15 C16 H11 109.3 . . ?
H10 C16 H11 108.0 . . ?
N1 C16 C15 111.4(5) . . ?
N1 C16 H10 109.3 . . ?
N1 C16 H11 109.3 . . ?
N2 C17 N1 177.4(8) . . ?
C6 C18 H18 123.3 . . ?
C19 C18 C6 113.4(5) . . ?
C19 C18 H18 123.3 . . ?
C14 C19 H19 122.3 . . ?
C18 C19 C14 115.3(5) . . ?
C18 C19 H19 122.3 . . ?
C7 C20 H20 108.0 . . ?
C7 C20 C21 112.6(5) . . ?
C21 C20 H20 108.0 . . ?
O4 C20 C7 116.0(5) . . ?
O4 C20 H20 108.0 . . ?
O4 C20 C21 103.9(5) . . ?
F1 C21 C20 113.2(6) . . ?
F1 C21 F3 105.7(5) . . ?
F2 C21 C20 112.0(5) . . ?
F2 C21 F1 106.4(6) . . ?
F2 C21 F3 108.2(6) . . ?
F3 C21 C20 111.0(5) . . ?
H12 C22 H13 109.5 . . ?
H12 C22 H14 109.5 . . ?
H13 C22 H14 109.5 . . ?
O2 C22 H12 109.5 . . ?
O2 C22 H13 109.5 . . ?
O2 C22 H14 109.5 . . ?
H15 C23 H16 109.5 . . ?
H15 C23 H17 109.5 . . ?
H16 C23 H17 109.5 . . ?
O3 C23 H15 109.5 . . ?
O3 C23 H16 109.5 . . ?
O3 C23 H17 109.5 . . ?
C9 N1 C16 114.2(5) . . ?
C17 N1 C9 117.8(6) . . ?
C17 N1 C16 118.9(6) . . ?
C4 O1 C5 107.6(4) . . ?
C3 O2 C22 118.1(6) . . ?
C6 O3 C23 117.0(5) . . ?
C20 O4 H1B 111.8 . . ?

loop_
_geom_bond_atom_site_label_1
_geom_bond_atom_site_label_2
_geom_bond_distance
_geom_bond_site_symmetry_2
_geom_bond_publ_flag
C1 H1 0.9500 . ?
C1 C2 1.409(8) . ?
C1 C11 1.396(8) . ?
C1A H1A 0.9500 . ?
C1A C2A 1.389(10) . ?
C1A C11A 1.407(9) . ?
C2A H2A 0.9500 . ?
C2A C3A 1.422(9) . ?
C3A C4A 1.411(8) . ?
C3A O2A 1.357(9) . ?
C4A C12A 1.354(9) . ?
C4A O1A 1.370(8) . ?
C5A H5A 1.0000 . ?
C5A C6A 1.543(9) . ?
C5A C13A 1.540(9) . ?
C5A O1A 1.466(6) . ?
C6A C7A 1.588(8) . ?
C6A C18A 1.510(9) . ?
C6A O3A 1.426(8) . ?
C7A H7A 1.0000 . ?
C7A C8A 1.583(8) . ?
C7A C20A 1.548(8) . ?
C8A H8AA 0.9900 . ?
C8A H8AB 0.9900 . ?
C8A C14A 1.542(8) . ?
C9A H9A 1.0000 . ?
C9A C10A 1.558(9) . ?
C9A C14A 1.544(8) . ?
C9A N1A 1.472(9) . ?
C10A H10A 0.9900 . ?
C10A H10B 0.9900 . ?
C10A C11A 1.527(9) . ?
C11A C12A 1.381(9) . ?
C12A C13A 1.512(7) . ?
C13A C14A 1.558(8) . ?
C13A C15A 1.530(9) . ?
C14A C19A 1.517(8) . ?
C15A H15A 0.9900 . ?
C15A H15B 0.9900 . ?
C15A C16A 1.527(10) . ?
C16A H16A 0.9900 . ?
C16A H16B 0.9900 . ?
C16A N1A 1.474(10) . ?
C17A N1A 1.334(9) . ?
C17A N2A 1.156(11) . ?
C18A H18A 0.9500 . ?
C18A C19A 1.341(9) . ?
C19A H19A 0.9500 . ?
C20A H20A 1.0000 . ?
C20A C21A 1.515(8) . ?
C20A O4A 1.386(9) . ?
C21A F1A 1.337(8) . ?
C21A F2A 1.337(9) . ?
C21A F3A 1.341(8) . ?
C22A H22B 0.9800 . ?
C22A H22A 0.9800 . ?
C22A H22C 0.9800 . ?
C22A O2A 1.431(8) . ?
C23A H23A 0.9800 . ?
C23A H23B 0.9800 . ?
C23A H23C 0.9800 . ?
C23A O3A 1.432(7) . ?
O4A H4A 0.8911 . ?
C2 H2 0.9500 . ?
C2 C3 1.395(9) . ?
C3 C4 1.407(8) . ?
C3 O2 1.371(7) . ?
C4 C12 1.382(8) . ?
C4 O1 1.368(7) . ?
C5 H5 1.0000 . ?
C5 C6 1.517(9) . ?
C5 C13 1.546(8) . ?
C5 O1 1.465(6) . ?
C6 C7 1.575(7) . ?
C6 C18 1.518(9) . ?
C6 O3 1.426(7) . ?
C7 H7 1.0000 . ?
C7 C8 1.556(8) . ?
C7 C20 1.502(8) . ?
C8 H8A 0.9900 . ?
C8 H8B 0.9900 . ?
C8 C14 1.553(8) . ?
C9 H9 1.0000 . ?
C9 C10 1.571(8) . ?
C9 C14 1.549(8) . ?
C9 N1 1.463(8) . ?
C10 H3 0.9900 . ?
C10 H4 0.9900 . ?
C10 C11 1.513(8) . ?
C11 C12 1.372(9) . ?
C12 C13 1.493(8) . ?
C13 C14 1.549(8) . ?
C13 C15 1.545(8) . ?
C14 C19 1.504(8) . ?
C15 H6 0.9900 . ?
C15 H8 0.9900 . ?
C15 C16 1.535(9) . ?
C16 H10 0.9900 . ?
C16 H11 0.9900 . ?
C16 N1 1.468(9) . ?
C17 N1 1.333(8) . ?
C17 N2 1.157(10) . ?
C18 H18 0.9500 . ?
C18 C19 1.350(7) . ?
C19 H19 0.9500 . ?
C20 H20 1.0000 . ?
C20 C21 1.520(8) . ?
C20 O4 1.421(7) . ?
C21 F1 1.339(8) . ?
C21 F2 1.331(9) . ?
C21 F3 1.346(8) . ?
C22 H12 0.9800 . ?
C22 H13 0.9800 . ?
C22 H14 0.9800 . ?
C22 O2 1.415(7) . ?
C23 H15 0.9800 . ?
C23 H16 0.9800 . ?
C23 H17 0.9800 . ?
C23 O3 1.448(7) . ?
O4 H1B 0.9429 . ?

loop_
_geom_torsion_atom_site_label_1
_geom_torsion_atom_site_label_2
_geom_torsion_atom_site_label_3
_geom_torsion_atom_site_label_4
_geom_torsion
_geom_torsion_site_symmetry_1
_geom_torsion_site_symmetry_2
_geom_torsion_site_symmetry_3
_geom_torsion_site_symmetry_4
_geom_torsion_publ_flag
C1 C2 C3 C4 6.6(10) . . . . ?
C1 C2 C3 O2 -173.0(6) . . . . ?
C1 C11 C12 C4 11.7(10) . . . . ?
C1 C11 C12 C13 176.0(6) . . . . ?
C1A C2A C3A C4A 5.5(10) . . . . ?
C1A C2A C3A O2A -172.9(7) . . . . ?
C1A C11A C12A C4A 12.4(10) . . . . ?
C1A C11A C12A C13A 177.4(6) . . . . ?
C2A C1A C11A C10A 165.5(7) . . . . ?
C2A C1A C11A C12A -2.6(10) . . . . ?
C2A C3A C4A C12A 3.8(10) . . . . ?
C2A C3A C4A O1A -171.2(6) . . . . ?
C2A C3A O2A C22A -14.9(12) . . . . ?
C3A C4A C12A C11A -13.3(10) . . . . ?
C3A C4A C12A C13A 179.6(6) . . . . ?
C3A C4A O1A C5A 172.5(6) . . . . ?
C4A C3A O2A C22A 166.7(7) . . . . ?
C4A C12A C13A C5A 9.8(7) . . . . ?
C4A C12A C13A C14A 125.3(6) . . . . ?
C4A C12A C13A C15A -111.5(7) . . . . ?
C5A C6A C7A C8A -67.0(6) . . . . ?
C5A C6A C7A C20A 170.8(5) . . . . ?
C5A C6A C18A C19A 56.0(7) . . . . ?
C5A C6A O3A C23A 66.8(8) . . . . ?
C5A C13A C14A C8A -61.7(6) . . . . ?
C5A C13A C14A C9A 173.5(5) . . . . ?
C5A C13A C14A C19A 52.3(6) . . . . ?
C5A C13A C15A C16A -178.7(5) . . . . ?
C6A C5A C13A C12A 111.4(5) . . . . ?
C6A C5A C13A C14A 0.5(6) . . . . ?
C6A C5A C13A C15A -127.8(5) . . . . ?
C6A C5A O1A C4A -111.4(6) . . . . ?
C6A C7A C8A C14A 7.3(6) . . . . ?
C6A C7A C20A C21A -171.7(5) . . . . ?
C6A C7A C20A O4A -54.6(7) . . . . ?
C6A C18A C19A C14A 0.9(7) . . . . ?
C7A C6A C18A C19A -57.4(7) . . . . ?
C7A C6A O3A C23A -179.5(6) . . . . ?
C7A C8A C14A C9A 173.7(5) . . . . ?
C7A C8A C14A C13A 55.3(6) . . . . ?
C7A C8A C14A C19A -60.3(6) . . . . ?
C7A C20A C21A F1A 176.3(6) . . . . ?
C7A C20A C21A F2A 56.5(8) . . . . ?
C7A C20A C21A F3A -64.3(8) . . . . ?
C8A C7A C20A C21A 66.9(7) . . . . ?
C8A C7A C20A O4A -176.1(6) . . . . ?
C8A C14A C19A C18A 59.8(6) . . . . ?
C9A C10A C11A C1A -168.4(6) . . . . ?
C9A C10A C11A C12A -0.6(9) . . . . ?
C9A C14A C19A C18A -172.3(5) . . . . ?
C10A C9A C14A C8A 178.1(5) . . . . ?
C10A C9A C14A C13A -62.4(6) . . . . ?
C10A C9A C14A C19A 55.8(7) . . . . ?
C10A C9A N1A C16A 62.7(8) . . . . ?
C10A C9A N1A C17A -145.1(7) . . . . ?
C10A C11A C12A C4A -156.5(7) . . . . ?
C10A C11A C12A C13A 8.4(10) . . . . ?
C11A C1A C2A C3A -6.1(11) . . . . ?
C11A C12A C13A C5A -157.1(7) . . . . ?
C11A C12A C13A C14A -41.5(8) . . . . ?
C11A C12A C13A C15A 81.7(8) . . . . ?
C12A C4A O1A C5A -2.8(8) . . . . ?
C12A C13A C14A C8A -170.2(5) . . . . ?
C12A C13A C14A C9A 65.0(6) . . . . ?
C12A C13A C14A C19A -56.2(6) . . . . ?
C12A C13A C15A C16A -64.6(7) . . . . ?
C13A C5A C6A C7A 62.0(6) . . . . ?
C13A C5A C6A C18A -54.0(6) . . . . ?
C13A C5A C6A O3A 177.1(5) . . . . ?
C13A C5A O1A C4A 9.1(7) . . . . ?
C13A C14A C19A C18A -55.6(7) . . . . ?
C13A C15A C16A N1A -48.7(8) . . . . ?
C14A C9A C10A C11A 29.0(8) . . . . ?
C14A C9A N1A C16A -61.2(7) . . . . ?
C14A C9A N1A C17A 91.1(8) . . . . ?
C14A C13A C15A C16A 54.0(7) . . . . ?
C15A C13A C14A C8A 66.8(6) . . . . ?
C15A C13A C14A C9A -58.0(6) . . . . ?
C15A C13A C14A C19A -179.2(5) . . . . ?
C15A C16A N1A C9A 54.3(8) . . . . ?
C15A C16A N1A C17A -97.7(8) . . . . ?
C18A C6A C7A C8A 50.0(6) . . . . ?
C18A C6A C7A C20A -72.2(6) . . . . ?
C18A C6A O3A C23A -59.4(8) . . . . ?
C20A C7A C8A C14A 130.8(5) . . . . ?
N1A C9A C10A C11A -93.0(7) . . . . ?
N1A C9A C14A C8A -60.4(7) . . . . ?
N1A C9A C14A C13A 59.1(6) . . . . ?
N1A C9A C14A C19A 177.3(5) . . . . ?
O1A C4A C12A C11A 162.2(6) . . . . ?
O1A C4A C12A C13A -4.9(8) . . . . ?
O1A C5A C6A C7A -178.8(5) . . . . ?
O1A C5A C6A C18A 65.3(6) . . . . ?
O1A C5A C6A O3A -63.6(7) . . . . ?
O1A C5A C13A C12A -11.2(6) . . . . ?
O1A C5A C13A C14A -122.1(5) . . . . ?
O1A C5A C13A C15A 109.6(6) . . . . ?
O2A C3A C4A C12A -177.6(7) . . . . ?
O2A C3A C4A O1A 7.4(10) . . . . ?
O3A C6A C7A C8A 174.3(5) . . . . ?
O3A C6A C7A C20A 52.1(6) . . . . ?
O3A C6A C18A C19A -176.7(5) . . . . ?
O4A C20A C21A F1A 53.0(8) . . . . ?
O4A C20A C21A F2A -66.9(7) . . . . ?
O4A C20A C21A F3A 172.4(6) . . . . ?
C2 C1 C11 C10 166.0(6) . . . . ?
C2 C1 C11 C12 -3.2(9) . . . . ?
C2 C3 C4 C12 1.4(9) . . . . ?
C2 C3 C4 O1 -171.7(6) . . . . ?
C2 C3 O2 C22 -0.9(10) . . . . ?
C3 C4 C12 C11 -11.1(10) . . . . ?
C3 C4 C12 C13 -177.7(6) . . . . ?
C3 C4 O1 C5 168.2(6) . . . . ?
C4 C3 O2 C22 179.5(6) . . . . ?
C4 C12 C13 C5 10.3(7) . . . . ?
C4 C12 C13 C14 124.9(5) . . . . ?
C4 C12 C13 C15 -111.7(6) . . . . ?
C5 C6 C7 C8 -63.9(6) . . . . ?
C5 C6 C7 C20 172.1(5) . . . . ?
C5 C6 C18 C19 55.1(6) . . . . ?
C5 C6 O3 C23 75.3(7) . . . . ?
C5 C13 C14 C8 -59.8(6) . . . . ?
C5 C13 C14 C9 174.6(5) . . . . ?
C5 C13 C14 C19 54.0(6) . . . . ?
C5 C13 C15 C16 179.0(5) . . . . ?
C6 C5 C13 C12 110.1(6) . . . . ?
C6 C5 C13 C14 -1.3(6) . . . . ?
C6 C5 C13 C15 -127.1(5) . . . . ?
C6 C5 O1 C4 -109.8(6) . . . . ?
C6 C7 C8 C14 3.6(6) . . . . ?
C6 C7 C20 C21 -161.7(5) . . . . ?
C6 C7 C20 O4 -42.2(8) . . . . ?
C6 C18 C19 C14 1.1(7) . . . . ?
C7 C6 C18 C19 -59.5(6) . . . . ?
C7 C6 O3 C23 -169.5(6) . . . . ?
C7 C8 C14 C9 175.7(5) . . . . ?
C7 C8 C14 C13 57.6(6) . . . . ?
C7 C8 C14 C19 -58.8(6) . . . . ?
C7 C20 C21 F1 179.5(5) . . . . ?
C7 C20 C21 F2 59.2(8) . . . . ?
C7 C20 C21 F3 -61.8(7) . . . . ?
C8 C7 C20 C21 74.7(6) . . . . ?
C8 C7 C20 O4 -165.8(6) . . . . ?
C8 C14 C19 C18 59.5(6) . . . . ?
C9 C10 C11 C1 -166.8(6) . . . . ?
C9 C10 C11 C12 2.2(8) . . . . ?
C9 C14 C19 C18 -172.2(5) . . . . ?
C10 C9 C14 C8 178.5(5) . . . . ?
C10 C9 C14 C13 -61.6(6) . . . . ?
C10 C9 C14 C19 56.7(6) . . . . ?
C10 C9 N1 C16 63.2(7) . . . . ?
C10 C9 N1 C17 -150.1(6) . . . . ?
C10 C11 C12 C4 -158.2(6) . . . . ?
C10 C11 C12 C13 6.1(10) . . . . ?
C11 C1 C2 C3 -5.8(10) . . . . ?
C11 C12 C13 C5 -156.0(6) . . . . ?
C11 C12 C13 C14 -41.4(8) . . . . ?
C11 C12 C13 C15 82.0(8) . . . . ?
C12 C4 O1 C5 -5.2(7) . . . . ?
C12 C13 C14 C8 -169.1(5) . . . . ?
C12 C13 C14 C9 65.3(5) . . . . ?
C12 C13 C14 C19 -55.2(6) . . . . ?
C12 C13 C15 C16 -65.1(7) . . . . ?
C13 C5 C6 C7 62.5(6) . . . . ?
C13 C5 C6 C18 -52.4(6) . . . . ?
C13 C5 C6 O3 178.3(4) . . . . ?
C13 C5 O1 C4 11.6(6) . . . . ?
C13 C14 C19 C18 -56.3(7) . . . . ?
C13 C15 C16 N1 -49.1(7) . . . . ?
C14 C9 C10 C11 27.1(7) . . . . ?
C14 C9 N1 C16 -61.9(7) . . . . ?
C14 C9 N1 C17 84.8(7) . . . . ?
C14 C13 C15 C16 54.6(7) . . . . ?
C15 C13 C14 C8 66.4(6) . . . . ?
C15 C13 C14 C9 -59.2(6) . . . . ?
C15 C13 C14 C19 -179.8(5) . . . . ?
C15 C16 N1 C9 54.2(7) . . . . ?
C15 C16 N1 C17 -92.1(7) . . . . ?
C18 C6 C7 C8 54.0(6) . . . . ?
C18 C6 C7 C20 -70.0(6) . . . . ?
C18 C6 O3 C23 -51.7(8) . . . . ?
C20 C7 C8 C14 130.6(5) . . . . ?
N1 C9 C10 C11 -96.5(6) . . . . ?
N1 C9 C14 C8 -58.4(7) . . . . ?
N1 C9 C14 C13 61.5(6) . . . . ?
N1 C9 C14 C19 179.8(5) . . . . ?
O1 C4 C12 C11 162.9(6) . . . . ?
O1 C4 C12 C13 -3.7(8) . . . . ?
O1 C5 C6 C7 -178.4(4) . . . . ?
O1 C5 C6 C18 66.8(6) . . . . ?
O1 C5 C6 O3 -62.6(6) . . . . ?
O1 C5 C13 C12 -13.1(6) . . . . ?
O1 C5 C13 C14 -124.5(5) . . . . ?
O1 C5 C13 C15 109.7(6) . . . . ?
O2 C3 C4 C12 -179.0(6) . . . . ?
O2 C3 C4 O1 8.0(10) . . . . ?
O3 C6 C7 C8 177.3(5) . . . . ?
O3 C6 C7 C20 53.3(7) . . . . ?
O3 C6 C18 C19 -177.6(5) . . . . ?
O4 C20 C21 F1 53.2(8) . . . . ?
O4 C20 C21 F2 -67.1(7) . . . . ?
O4 C20 C21 F3 171.9(6) . . . . ?

loop_
_twin_individual_id
_twin_individual_mass_fraction_refined
1 0.775(3)
2 0.225(3)
